data_4312468
loop_
_publ_author_name
'Gerd W. Rabe'
'Mei Zhang-Presse'
'Florian A. Riederer'
'James A. Golen'
'Christopher D. Incarvito'
'Arnold L. Rheingold'

_publ_section_title
;
 Terphenyl Cyclooctatetraenyl Compounds of Samarium
;
_journal_name_full 'Inorganic Chemistry'
_journal_page_first 7587
_journal_page_last 7592
_journal_paper_doi 10.1021/ic0301775
_journal_volume 42
_journal_year 2003
_chemical_formula_sum 'C38 H45 Cl Li O3 Sm'
_chemical_formula_weight 742.48
_chemical_name_systematic
;
  ?
;
_space_group_IT_number 14
_symmetry_cell_setting monoclinic
_symmetry_space_group_name_Hall '-P 2yn'
_symmetry_space_group_name_H-M 'P 1 21/n 1'
_atom_sites_solution_hydrogens geom
_atom_sites_solution_primary direct
_atom_sites_solution_secondary difmap
_audit_creation_method SHELXL-97
_cell_angle_alpha 90.00
_cell_angle_beta 103.4950(10)
_cell_angle_gamma 90.00
_cell_formula_units_Z 4
_cell_length_a 12.7753(8)
_cell_length_b 16.8698(10)
_cell_length_c 16.9344(11)
_cell_measurement_reflns_used 5962
_cell_measurement_temperature 147(2)
_cell_measurement_theta_max 28.24
_cell_measurement_theta_min 2.47
_cell_volume 3548.9(4)
_computing_cell_refinement 'Bruker SMART'
_computing_data_collection 'Bruker SMART'
_computing_data_reduction 'Bruker SAINT'
_computing_molecular_graphics 'Bruker SHELXTL'
_computing_publication_material 'Bruker SHELXTL'
_computing_structure_refinement 'SHELXL-97 (Sheldrick, 1997)'
_computing_structure_solution 'SHELXS-97 (Sheldrick, 1990)'
_diffrn_ambient_temperature 147(2)
_diffrn_measurement_device_type 'CCD area detector'
_diffrn_measurement_method 'phi and omega scans'
_diffrn_radiation_monochromator graphite
_diffrn_radiation_source 'fine-focus sealed tube'
_diffrn_radiation_type MoK\a
_diffrn_radiation_wavelength 0.71073
_diffrn_reflns_av_R_equivalents 0.0193
_diffrn_reflns_av_sigmaI/netI 0.0240
_diffrn_reflns_limit_h_max 15
_diffrn_reflns_limit_h_min -15
_diffrn_reflns_limit_k_max 14
_diffrn_reflns_limit_k_min -20
_diffrn_reflns_limit_l_max 17
_diffrn_reflns_limit_l_min -20
_diffrn_reflns_number 19935
_diffrn_reflns_theta_max 26.00
_diffrn_reflns_theta_min 1.73
_exptl_absorpt_coefficient_mu 1.763
_exptl_absorpt_correction_T_max 0.8434
_exptl_absorpt_correction_T_min 0.6198
_exptl_absorpt_correction_type multi-scan
_exptl_absorpt_process_details SADABS
_exptl_crystal_colour rubyred
_exptl_crystal_density_diffrn 1.390
_exptl_crystal_density_method 'not measured'
_exptl_crystal_description plates
_exptl_crystal_F_000 1516
_exptl_crystal_size_max 0.30
_exptl_crystal_size_mid 0.30
_exptl_crystal_size_min 0.10
_refine_ls_extinction_method none
_refine_ls_goodness_of_fit_ref 1.042
_refine_ls_hydrogen_treatment mixed
_refine_ls_matrix_type full
_refine_ls_number_parameters 394
_refine_ls_number_reflns 6972
_refine_ls_number_restraints 0
_refine_ls_restrained_S_all 1.042
_refine_ls_R_factor_all 0.0431
_refine_ls_R_factor_gt 0.0344
_refine_ls_shift/su_max 0.005
_refine_ls_shift/su_mean 0.000
_refine_ls_structure_factor_coef Fsqd
_refine_ls_weighting_details 'calc w=1/[\s^2^(Fo^2^)+(0.0404P)^2^+4.2376P] where P=(Fo^2^+2Fc^2^)/3'
_refine_ls_weighting_scheme calc
_refine_ls_wR_factor_gt 0.0819
_refine_ls_wR_factor_ref 0.0872
_reflns_number_gt 5715
_reflns_number_total 6972
_reflns_threshold_expression >2sigma(I)
_cod_data_source_file ic0301775_2.cif
_cod_data_source_block rab40
_cod_depositor_comments
;
The following automatic conversions were performed:

'_symmetry_cell_setting' value 'Monoclinic' changed to 'monoclinic'
according to the built-in table from CIF Core dictionary named
'cif_core.dic' version 2.4.1 from
2010-06-29.

'_exptl_absorpt_correction_type' value 'MULTI-SCAN'
changed to 'multi-scan' according to the built-in table from CIF Core
dictionary named 'cif_core.dic' version 2.4.1 from 2010-06-29.

Automatic conversion script
Id: cif_fix_values 1646 2011-03-28 12:23:43Z adriana 
;
_cod_database_code 4312468

loop_
_symmetry_equiv_pos_as_xyz
'x, y, z'
'-x+1/2, y+1/2, -z+1/2'
'-x, -y, -z'
'x-1/2, -y-1/2, z-1/2'

loop_
_atom_site_label
_atom_site_type_symbol
_atom_site_fract_x
_atom_site_fract_y
_atom_site_fract_z
_atom_site_U_iso_or_equiv
_atom_site_adp_type
_atom_site_occupancy
_atom_site_symmetry_multiplicity
_atom_site_calc_flag
_atom_site_refinement_flags
_atom_site_disorder_assembly
_atom_site_disorder_group
Li1 Li 0.5189(6) 0.7503(4) -0.0171(4) 0.0473(15) Uani 1 1 d . B .
Cl1 Cl 0.39664(7) 0.78988(7) 0.05772(5) 0.0507(2) Uani 1 1 d . . .
Sm1 Sm 0.186814(13) 0.752454(10) 0.054297(10) 0.03366(7) Uani 1 1 d . . .
O1 O 0.4627(2) 0.70111(17) -0.11941(16) 0.0575(7) Uani 1 1 d . . .
O2 O 0.6216(3) 0.68403(17) 0.05416(19) 0.0707(9) Uani 1 1 d . . .
O3 O 0.5981(2) 0.84042(16) -0.0401(2) 0.0595(8) Uani 1 1 d . . .
C1 C 0.2216(3) 0.7836(4) 0.2124(2) 0.0621(12) Uani 1 1 d . . .
H1A H 0.2821 0.7852 0.2573 0.075 Uiso 1 1 calc R . .
C2 C 0.1757(4) 0.7088(3) 0.2000(3) 0.0616(12) Uani 1 1 d . . .
H2A H 0.2155 0.6703 0.2357 0.074 Uiso 1 1 calc R . .
C3 C 0.0854(4) 0.6770(2) 0.1480(3) 0.0656(14) Uani 1 1 d . . .
H3A H 0.0763 0.6223 0.1577 0.079 Uiso 1 1 calc R . .
C4 C 0.0044(4) 0.7067(4) 0.0845(3) 0.0715(15) Uani 1 1 d . . .
H4A H -0.0489 0.6682 0.0630 0.086 Uiso 1 1 calc R . .
C5 C -0.0160(3) 0.7802(4) 0.0454(3) 0.0736(15) Uani 1 1 d . . .
H5A H -0.0789 0.7795 0.0024 0.088 Uiso 1 1 calc R . .
C6 C 0.0340(5) 0.8539(3) 0.0546(3) 0.0734(15) Uani 1 1 d . . .
H6A H -0.0008 0.8914 0.0152 0.088 Uiso 1 1 calc R . .
C7 C 0.1239(5) 0.8850(3) 0.1087(4) 0.0736(15) Uani 1 1 d . . .
H7A H 0.1359 0.9390 0.0976 0.088 Uiso 1 1 calc R . .
C8 C 0.2000(4) 0.8563(3) 0.1747(3) 0.0664(14) Uani 1 1 d . . .
H8A H 0.2489 0.8962 0.2000 0.080 Uiso 1 1 calc R . .
C9 C 0.1421(2) 0.67617(19) -0.07649(18) 0.0315(7) Uani 1 1 d . . .
C10 C 0.1354(3) 0.5928(2) -0.0772(2) 0.0356(7) Uani 1 1 d . . .
C11 C 0.0789(3) 0.5511(2) -0.1452(2) 0.0494(9) Uani 1 1 d . . .
H11A H 0.0761 0.4949 -0.1441 0.059 Uiso 1 1 calc R . .
C12 C 0.0271(3) 0.5917(2) -0.2141(2) 0.0543(10) Uani 1 1 d . . .
H12A H -0.0106 0.5631 -0.2604 0.065 Uiso 1 1 calc R . .
C13 C 0.0298(3) 0.6737(2) -0.2163(2) 0.0461(9) Uani 1 1 d . . .
H13A H -0.0068 0.7016 -0.2634 0.055 Uiso 1 1 calc R . .
C14 C 0.0869(3) 0.7148(2) -0.14831(19) 0.0354(7) Uani 1 1 d . . .
C15 C 0.0895(3) 0.8033(2) -0.14827(19) 0.0392(8) Uani 1 1 d . . .
C16 C 0.1844(3) 0.8433(2) -0.1129(2) 0.0440(8) Uani 1 1 d . . .
H16A H 0.2488 0.8139 -0.0939 0.053 Uiso 1 1 calc R . .
C17 C 0.1867(4) 0.9254(2) -0.1051(2) 0.0552(10) Uani 1 1 d . . .
H17A H 0.2522 0.9513 -0.0804 0.066 Uiso 1 1 calc R . .
C18 C 0.0949(4) 0.9690(2) -0.1329(2) 0.0610(12) Uani 1 1 d . . .
H18A H 0.0962 1.0250 -0.1265 0.073 Uiso 1 1 calc R . .
C19 C 0.0014(4) 0.9314(3) -0.1698(2) 0.0590(11) Uani 1 1 d . . .
H19A H -0.0619 0.9617 -0.1900 0.071 Uiso 1 1 calc R . .
C20 C -0.0022(3) 0.8496(2) -0.1781(2) 0.0489(9) Uani 1 1 d . . .
H20A H -0.0678 0.8246 -0.2043 0.059 Uiso 1 1 calc R . .
C21 C 0.1889(3) 0.54969(19) -0.0018(2) 0.0374(7) Uani 1 1 d . . .
C22 C 0.1440(3) 0.4817(2) 0.0253(3) 0.0544(10) Uani 1 1 d . . .
H22A H 0.0785 0.4608 -0.0064 0.065 Uiso 1 1 calc R . .
C23 C 0.1934(4) 0.4447(3) 0.0969(3) 0.0666(12) Uani 1 1 d . . .
H23A H 0.1616 0.3988 0.1140 0.080 Uiso 1 1 calc R . .
C24 C 0.2883(4) 0.4736(3) 0.1439(3) 0.0636(12) Uani 1 1 d . . .
H24A H 0.3217 0.4480 0.1933 0.076 Uiso 1 1 calc R . .
C25 C 0.3351(3) 0.5402(2) 0.1187(2) 0.0481(9) Uani 1 1 d . . .
H25A H 0.4009 0.5602 0.1506 0.058 Uiso 1 1 calc R . .
C26 C 0.2856(3) 0.57749(19) 0.04669(19) 0.0358(7) Uani 1 1 d . . .
H26A H 0.3183 0.6231 0.0300 0.043 Uiso 1 1 calc R . .
C27 C 0.3964(5) 0.6340(3) -0.1360(3) 0.0835(16) Uani 1 1 d . B .
H27A H 0.3396 0.6362 -0.1050 0.100 Uiso 1 1 calc R . .
H27B H 0.4394 0.5853 -0.1201 0.100 Uiso 1 1 calc R . .
C28 C 0.3473(4) 0.6333(3) -0.2243(3) 0.0715(13) Uani 1 1 d . . .
H28A H 0.2884 0.6724 -0.2402 0.086 Uiso 1 1 calc R A 1
H28B H 0.3220 0.5800 -0.2447 0.086 Uiso 1 1 calc R A 1
C29 C 0.4528(11) 0.6592(8) -0.2503(7) 0.072(3) Uiso 0.54(2) 1 d P B 1
H29A H 0.4972 0.6122 -0.2556 0.087 Uiso 0.54(2) 1 calc PR B 1
H29B H 0.4346 0.6873 -0.3030 0.087 Uiso 0.54(2) 1 calc PR B 1
C30 C 0.5117(10) 0.7121(7) -0.1862(6) 0.066(3) Uiso 0.54(2) 1 d P B 1
H30A H 0.5889 0.6977 -0.1707 0.080 Uiso 0.54(2) 1 calc PR B 1
H30B H 0.5051 0.7679 -0.2047 0.080 Uiso 0.54(2) 1 calc PR B 1
C29A C 0.4112(12) 0.6801(8) -0.2633(7) 0.064(3) Uiso 0.46(2) 1 d P B 2
H29C H 0.3671 0.7074 -0.3114 0.077 Uiso 0.46(2) 1 calc PR B 2
H29D H 0.4673 0.6480 -0.2800 0.077 Uiso 0.46(2) 1 calc PR B 2
C30A C 0.4604(14) 0.7386(8) -0.1963(7) 0.075(4) Uiso 0.46(2) 1 d P B 2
H30C H 0.5343 0.7529 -0.2000 0.090 Uiso 0.46(2) 1 calc PR B 2
H30D H 0.4167 0.7876 -0.2019 0.090 Uiso 0.46(2) 1 calc PR B 2
C31 C 0.6914(8) 0.7191(5) 0.1264(5) 0.058(3) Uiso 0.564(16) 1 d P B 3
H31A H 0.6491 0.7491 0.1584 0.069 Uiso 0.564(16) 1 calc PR B 3
H31B H 0.7454 0.7548 0.1117 0.069 Uiso 0.564(16) 1 calc PR B 3
C33 C 0.6726(8) 0.5898(7) 0.1598(7) 0.066(3) Uiso 0.564(16) 1 d P B 3
H33A H 0.6173 0.5978 0.1915 0.079 Uiso 0.564(16) 1 calc PR B 3
H33B H 0.7071 0.5375 0.1733 0.079 Uiso 0.564(16) 1 calc PR B 3
C31A C 0.6364(14) 0.6984(9) 0.1437(9) 0.091(5) Uiso 0.436(16) 1 d P B 4
H31C H 0.5763 0.6768 0.1649 0.109 Uiso 0.436(16) 1 calc PR B 4
H31D H 0.6472 0.7552 0.1581 0.109 Uiso 0.436(16) 1 calc PR B 4
C33A C 0.6737(9) 0.5687(7) 0.1293(8) 0.058(3) Uiso 0.436(16) 1 d P B 4

loop_
_atom_type_symbol
_atom_type_description
_atom_type_scat_dispersion_real
_atom_type_scat_dispersion_imag
_atom_type_scat_source
C C 0.0033 0.0016 'International Tables Vol C Tables 4.2.6.8 and 6.1.1.4'
H H 0.0000 0.0000 'International Tables Vol C Tables 4.2.6.8 and 6.1.1.4'
Li Li -0.0003 0.0001 'International Tables Vol C Tables 4.2.6.8 and 6.1.1.4'
O O 0.0106 0.0060 'International Tables Vol C Tables 4.2.6.8 and 6.1.1.4'
Cl Cl 0.1484 0.1585 'International Tables Vol C Tables 4.2.6.8 and 6.1.1.4'
Sm Sm -0.1638 3.4418 'International Tables Vol C Tables 4.2.6.8 and 6.1.1.4'
